data_4038528
loop_
_publ_author_name
'Danilkina, Natalia A.'
'D'yachenko, Alexander'
'Govdi, Anastasia I.'
'Khlebnikov, Alexander F.'
'Kornyakov, Ilya'
'Br\"ase, Stefan'
'Balova, Irina A.'

_publ_section_title
;
 Intramolecular Nicholas Reactions in the Synthesis of Heteroenediynes
 fused to Indole, Triazole and Isocoumarin.
;
_journal_name_full 'The Journal of organic chemistry'
_journal_paper_doi 10.1021/acs.joc.0c00930
_journal_year 2020
_chemical_formula_moiety 'C22 H10 Co2 O9'
_chemical_formula_sum 'C22 H10 Co2 O9'
_chemical_formula_weight 536.16
_space_group_crystal_system triclinic
_space_group_IT_number 2
_space_group_name_Hall '-P 1'
_space_group_name_H-M_alt 'P -1'
_atom_sites_solution_hydrogens geom
_atom_sites_solution_primary dual
_audit_creation_date 2018-11-27
_audit_creation_method
;
Olex2 1.2
(compiled 2018.05.29 svn.r3508 for OlexSys, GUI svn.r5506)
;
_cell_angle_alpha 105.8038(9)
_cell_angle_beta 105.6810(9)
_cell_angle_gamma 105.5086(10)
_cell_formula_units_Z 4
_cell_length_a 13.17979(14)
_cell_length_b 13.56640(15)
_cell_length_c 13.59048(12)
_cell_measurement_reflns_used 21658
_cell_measurement_temperature 100(2)
_cell_measurement_theta_max 71.6040
_cell_measurement_theta_min 3.6150
_cell_volume 2093.08(5)
_computing_cell_refinement 'CrysAlisPro 1.171.39.46e (Rigaku OD, 2018)'
_computing_data_collection 'CrysAlisPro 1.171.39.46e (Rigaku OD, 2018)'
_computing_data_reduction 'CrysAlisPro 1.171.39.46e (Rigaku OD, 2018)'
_computing_molecular_graphics 'Olex2 (Dolomanov et al., 2009)'
_computing_publication_material 'Olex2 (Dolomanov et al., 2009)'
_computing_structure_refinement 'ShelXL (Sheldrick, 2015)'
_computing_structure_solution 'ShelXT (Sheldrick, 2015)'
_diffrn_ambient_environment N~2~
_diffrn_ambient_temperature 100(2)
_diffrn_detector 'CCD plate'
_diffrn_detector_type HyPix3000
_diffrn_measured_fraction_theta_full 0.999
_diffrn_measured_fraction_theta_max 0.990
_diffrn_measurement_details
;
List of Runs (angles in degrees, time in seconds):

  # Type    Start    End  Width  t~exp~   \w     \q     \k     \f   Frames
--------------------------------------------------------------------------
  1  \w    -66.00 -23.00   0.50    3.00    --  -38.82  78.00-104.00   86
  2  \w     21.00  47.00   0.50    3.00    --   38.82 -78.00 130.00   52
  3  \w     38.00 108.00   0.50    9.00    --  102.95 -78.00 130.00  140
  4  \w    115.00 152.00   0.50    9.00    --  102.95  78.00-104.00   74
  5  \w    -34.00  30.00   0.50    3.00    --  -38.82  21.00-180.00  128
  6  \w    -49.00 -10.00   0.50    3.00    --  -38.82  32.00  60.00   78
  7  \w     -6.00  27.00   0.50    3.00    --  -38.82  32.00  60.00   66
  8  \w    -69.00 -22.00   0.50    3.00    --  -38.82 -54.00  30.00   94
  9  \w     -8.00  18.00   0.50    3.00    --  -38.82  54.00-150.00   52
 10  \w   -102.00 -75.00   0.50    3.00    --  -38.82 -54.00  30.00   54
 11  \w    -59.00 -10.00   0.50    3.00    --  -38.82  54.00-150.00   98
 12  \w    -22.00   3.00   0.50    3.00    --   38.82 -43.00 150.00   50
 13  \w     59.00 110.00   0.50    3.00    --   38.82  11.00 -90.00  102
 14  \w     58.00 104.00   0.50    3.00    --   38.82  32.00 -60.00   92
 15  \w     10.00  48.00   0.50    3.00    --   38.82 -32.00-180.00   76
 16  \w     22.00  48.00   0.50    3.00    --   38.82  11.00 -90.00   52
 17  \w     82.00 107.00   0.50    3.00    --   38.82  32.00-180.00   50
 18  \w     16.00  48.00   0.50    3.00    --   38.82 -43.00 150.00   64
 19  \w     88.00 157.00   0.50    9.00    --  102.95  50.00 -60.00  138
 20  \w     93.00 153.00   0.50    9.00    --  102.95  25.00   0.00  120
 21  \w    124.00 156.00   0.50    9.00    --  102.95 111.00-180.00   64
 22  \w     81.00 143.00   0.50    9.00    --  102.95  93.00-150.00  124
 23  \w     88.00 113.00   0.50    9.00    --  102.95  25.00 -60.00   50
 24  \w     66.00 119.00   0.50    9.00    --  102.95 -25.00  90.00  106
 25  \w     55.00 120.00   0.50    9.00    --  102.95 -42.00 150.00  130
 26  \w    132.00 157.00   0.50    9.00    --  102.95  25.00 -60.00   50
 27  \w     43.00  72.00   0.50    9.00    --  102.95-111.00  60.00   58
 28  \w     39.00 113.00   0.50    9.00    --  102.95-111.00 150.00  148
 29  \w     49.00  76.00   0.50    9.00    --  102.95 -77.00-150.00   54
 30  \w    103.00 130.00   0.50    9.00    --  102.95 -77.00-150.00   54
 31  \w     43.00  96.00   0.50    9.00    --  102.95 -59.00 -60.00  106
 32  \w    125.00 153.00   0.50    9.00    --  102.95  17.00-150.00   56
 33  \w     82.00 117.00   0.50    9.00    --  102.95  17.00-150.00   70
 34  \w     94.00 119.00   0.50    9.00    --  102.95  78.00-104.00   50
 35  \w    -96.00 -70.00   0.50    3.00    --  -38.82 -54.00 150.00   52
 36  \w    -51.00 -23.00   0.50    3.00    --  -38.82 -43.00-180.00   56
 37  \w   -102.00 -59.00   0.50    3.00    --  -38.82 -43.00-180.00   86
 38  \w    -56.00 -18.00   0.50    3.00    --  -38.82 -54.00 150.00   76
 39  \w    -31.00  15.00   0.50    3.00    --  -38.82  32.00 120.00   92
 40  \w     20.00  51.00   0.50    3.00    --   38.82 -54.00  30.00   62
 41  \w     48.00  74.00   0.50    3.00    --   38.82  32.00-150.00   52
 42  \w     67.00  93.00   0.50    3.00    --   38.82  43.00   0.00   52
 43  \w     17.00  45.00   0.50    3.00    --   38.82  65.00   0.00   56
 44  \w     82.00 108.00   0.50    3.00    --   38.82  32.00  60.00   52
 45  \w     55.00  81.00   0.50    3.00    --   38.82  32.00  60.00   52
 46  \w    -26.00   0.00   0.50    3.00    --   38.82 -65.00-150.00   52
 47  \w    -22.00  10.00   0.50    3.00    --   38.82 -54.00  30.00   64
 48  \w     21.00  47.00   0.50    3.00    --   38.82 -65.00-150.00   52
 49  \w     57.00 101.00   0.50    3.00    --   38.82  65.00   0.00   88
 50  \w     41.00  66.00   0.50    9.00    --  102.95-133.00 -60.00   50
 51  \w    104.00 130.00   0.50    9.00    --  102.95  77.00 150.00   52
 52  \w    121.00 148.00   0.50    9.00    --  102.95  59.00   0.00   54
 53  \w     46.00 100.00   0.50    9.00    --  102.95 -25.00  60.00  108
 54  \w     81.00 107.00   0.50    9.00    --  102.95  59.00   0.00   52
 55  \w     80.00 140.00   0.50    9.00    --  102.95 133.00-150.00  120
 56  \w     76.00 102.00   0.50    9.00    --  102.95  77.00   0.00   52
 57  \w     55.00  84.00   0.50    9.00    --  102.95 -68.00 150.00   58
 58  \w    129.00 154.00   0.50    9.00    --  102.95  68.00  30.00   50
 59  \w     88.00 114.00   0.50    9.00    --  102.95-133.00 120.00   52
 60  \w     36.00 110.00   0.50    9.00    --  102.95-111.00 -60.00  148
 61  \w     79.00 105.00   0.50    9.00    --  102.95  68.00  30.00   52
 62  \w    132.00 157.00   0.50    9.00    --  102.95  17.00-180.00   50
 63  \w     76.00 102.00   0.50    9.00    --  102.95  77.00 -30.00   52
 64  \w    122.00 148.00   0.50    9.00    --  102.95  77.00 -30.00   52
 65  \w     43.00  84.00   0.50    9.00    --  102.95-133.00 120.00   82
 66  \w     80.00 113.00   0.50    9.00    --  102.95  17.00-180.00   66
 67  \w     74.00 122.00   0.50    9.00    --  102.95-133.00 -60.00   96
 68  \w    122.00 148.00   0.50    9.00    --  102.95  93.00 -60.00   52
 69  \w     87.00 113.00   0.50    9.00    --  102.95  50.00 -30.00   52
 70  \w    132.00 157.00   0.50    9.00    --  102.95  50.00  90.00   50
 71  \w    123.00 149.00   0.50    9.00    --  102.95  93.00   0.00   52
 72  \w     80.00 112.00   0.50    9.00    --  102.95  68.00   0.00   64
 73  \w     86.00 141.00   0.50    9.00    --  102.95  50.00  60.00  110
 74  \w     82.00 124.00   0.50    9.00    --  102.95-133.00  90.00   84
 75  \w     37.00 105.00   0.50    9.00    --  102.95 -42.00  90.00  136
 76  \w     85.00 157.00   0.50    9.00    --  102.95  50.00  30.00  144
 77  \w    -71.00 -45.00   0.50    5.00    --  -38.82  96.00  87.00   52
 78  \w    -46.00 -18.00   0.50    5.00    --    0.00 118.00 -49.50   56
 79  \w    -48.00 -22.00   0.50    5.00    --   24.00 159.00 -76.93   52
 80  \w    -44.00 -19.00   0.50    5.00    --   24.00 152.00 102.19   50
 81  \w     -9.00  16.00   0.50    5.00    --   28.00 102.00 176.68   50
 82  \w     -1.00  24.00   0.50    5.00    --   32.00  94.00 -47.59   50
 83  \w     -1.00  24.00   0.50    5.00    --   32.00  94.00-144.31   50
 84  \w     -1.00  24.00   0.50    5.00    --   32.00  94.00  97.98   50
 85  \w      0.00  25.00   0.50    5.00    --   32.00  91.00  29.97   50
 86  \w      6.00  31.00   0.50    5.00    --   36.00  86.00-179.99   50
 87  \w      6.00  31.00   0.50    5.00    --   36.00  86.00-140.89   50
 88  \w    -53.00 -14.00   0.50    5.00    --  -38.82 138.00-120.00   78
 89  \w    -43.00 -16.00   0.50    5.00    --  -38.82  96.00  87.00   54
 90  \w    -96.00 -60.00   0.50    5.00    --  -38.82 138.00-120.00   72
 91  \w      9.00  35.00   0.50    5.00    --   38.82 -89.00 -30.00   52
 92  \w      9.00  34.00   0.50    5.00    --   38.82  85.00  -2.39   50
 93  \w     41.00  91.00   0.50    5.00    --   38.82-138.00 150.00  100
 94  \w     -1.00  63.00   0.50    5.00    --   38.82 -89.00 -60.00  128
 95  \w      9.00  34.00   0.50    5.00    --   38.82  85.00  48.29   50
 96  \w     44.00  70.00   0.50    5.00    --   38.82 -89.00 -30.00   52
 97  \w     11.00  36.00   0.50    5.00    --   40.00  84.00 -88.46   50
 98  \w     16.00  41.00   0.50    5.00    --   44.00  82.00 131.62   50
 99  \w     17.00  42.00   0.50    5.00    --   44.00  79.00-174.91   50
100  \w     16.00  41.00   0.50    5.00    --   44.00  80.00-129.87   50
101  \w     16.00  41.00   0.50    5.00    --   44.00  81.00 -34.72   50
102  \w     16.00  41.00   0.50    5.00    --   44.00  80.00  99.36   50
103  \w     16.00  44.00   0.50    5.00    --   44.00  80.00  34.26   56
104  \w     16.00  41.00   0.50    5.00    --   44.00  81.00 -58.39   50
105  \w     16.00  41.00   0.50    5.00    --   44.00  82.00  -5.65   50
106  \w     25.00  51.00   0.50    5.00    --   52.00  77.00 138.34   52
107  \w     26.00  52.00   0.50    5.00    --   52.00  77.00-122.29   52
108  \w     27.00  53.00   0.50    5.00    --   52.00  75.00 -51.77   52
109  \w     31.00  57.00   0.50    5.00    --   56.00  73.00 175.62   52
110  \w     97.00 122.00   0.50    5.00    --   56.00  75.00  96.05   50
111  \w     35.00  74.00   0.50    5.00    --   56.00  73.00-146.28   78
112  \w     30.00  69.00   0.50    5.00    --   56.00  74.00  -1.40   78
113  \w     34.00 102.00   0.50    5.00    --   56.00  75.00 134.17  136
114  \w     30.00  61.00   0.50    5.00    --   56.00  74.00  75.66   62
115  \w     34.00  74.00   0.50    5.00    --   56.00  75.00  96.05   80
116  \w     35.00  61.00   0.50    5.00    --   60.00  70.00  32.95   52
117  \w     35.00 124.00   0.50    5.00    --   60.00  74.00  80.89  178
118  \w     39.00  76.00   0.50    5.00    --   64.00  76.00-114.80   74
119  \w     97.00 128.00   0.50    5.00    --   64.00  76.00  34.55   62
120  \w     38.00  76.00   0.50    5.00    --   64.00  76.00  34.55   76
121  \w     37.00  70.00   0.50    5.00    --   64.00  77.00 -89.65   66
122  \w     37.00  73.00   0.50    5.00    --   64.00  77.00 -45.99   72
123  \w     41.00  66.00   0.50    5.00    --   68.00  77.00-176.78   50
124  \w    118.00 143.00   0.50   20.00    --   76.00  77.00-165.01   50
125  \w     49.00  83.00   0.50   20.00    --   76.00  77.00-165.01   68
126  \w     54.00  81.00   0.50   20.00    --   76.00  59.00 -15.62   54
127  \w     60.00  86.00   0.50   20.00    --   80.00  53.00 -57.49   52
128  \w    119.00 145.00   0.50   20.00    --   80.00  71.00 160.17   52
129  \w     56.00  82.00   0.50   20.00    --   80.00  71.00 160.17   52
130  \w    113.00 152.00   0.50   20.00    --  102.95  59.00-180.00   78
131  \w    131.00 156.00   0.50   20.00    --  102.95  77.00  60.00   50
132  \w     81.00 106.00   0.50   20.00    --  102.95  59.00-180.00   50
133  \w     76.00 103.00   0.50   20.00    --  102.95  77.00  60.00   54
134  \w    120.00 145.00   0.50   20.00    --  102.95  68.00  60.00   50
135  \w     79.00 104.00   0.50   20.00    --  102.95  68.00  60.00   50
136  \w     76.00 102.00   0.50   20.00    --  102.95  77.00 150.00   52
137  \w     84.00 129.00   0.50   20.00    --  102.95  59.00  90.00   90
138  \w    132.00 157.00   0.50   20.00    --  102.95  77.00-180.00   50
139  \w    127.00 153.00   0.50   20.00    --  102.95  77.00  30.00   52
140  \w     76.00 102.00   0.50   20.00    --  102.95  77.00  30.00   52
141  \w     76.00 101.00   0.50   20.00    --  102.95  77.00-150.00   50
142  \w     77.00 121.00   0.50   20.00    --  102.95  77.00 -90.00   88
143  \w    129.00 155.00   0.50   20.00    --  102.95  93.00 150.00   52
144  \w     44.00 105.00   0.50   20.00    --  102.95-133.00 150.00  122
145  \w     76.00 114.00   0.50   20.00    --  102.95  77.00-180.00   76
146  \w     37.00  69.00   0.50   20.00    --  102.95 -68.00 -90.00   64
147  \w     81.00 107.00   0.50   20.00    --  102.95  59.00 -60.00   52
148  \w     76.00 102.00   0.50   20.00    --  102.95  77.00 -60.00   52
149  \w    108.00 135.00   0.50   20.00    --  102.95 -93.00 -30.00   54
150  \w    126.00 156.00   0.50   20.00    --  102.95  59.00 120.00   60
151  \w    131.00 157.00   0.50   20.00    --  102.95  68.00 120.00   52
152  \w     80.00 105.00   0.50   20.00    --  102.95  68.00 120.00   50
153  \w     46.00 102.00   0.50   20.00    --  102.95 -93.00 -30.00  112
154  \w     83.00 109.00   0.50   20.00    --  102.95  59.00-120.00   52
155  \w     76.00 102.00   0.50   20.00    --  102.95  77.00 120.00   52
156  \w     79.00 146.00   0.50   20.00    --  102.95  68.00-150.00  134
157  \w     81.00  95.50   0.50   20.00    --  102.95  59.00 120.00   29
;
_diffrn_measurement_device 'four-circle diffractometer'
_diffrn_measurement_device_type 'SuperNova, Single source at offset/far, HyPix3000'
_diffrn_measurement_method '\w scans'
_diffrn_orient_matrix_type 'CrysAlisPro convention (1999,Acta A55,543-557)'
_diffrn_orient_matrix_UB_11 0.0709469000
_diffrn_orient_matrix_UB_12 -0.0170848000
_diffrn_orient_matrix_UB_13 0.0999283000
_diffrn_orient_matrix_UB_21 -0.0714043000
_diffrn_orient_matrix_UB_22 0.0374468000
_diffrn_orient_matrix_UB_23 0.0645796000
_diffrn_orient_matrix_UB_31 -0.0831723000
_diffrn_orient_matrix_UB_32 -0.1200710000
_diffrn_orient_matrix_UB_33 -0.0438741000
_diffrn_radiation_monochromator mirror
_diffrn_radiation_probe x-ray
_diffrn_radiation_type CuK\a
_diffrn_radiation_wavelength 1.54184
_diffrn_reflns_av_R_equivalents 0.0581
_diffrn_reflns_av_unetI/netI 0.0327
_diffrn_reflns_Laue_measured_fraction_full 0.999
_diffrn_reflns_Laue_measured_fraction_max 0.990
_diffrn_reflns_limit_h_max 16
_diffrn_reflns_limit_h_min -16
_diffrn_reflns_limit_k_max 16
_diffrn_reflns_limit_k_min -16
_diffrn_reflns_limit_l_max 16
_diffrn_reflns_limit_l_min -16
_diffrn_reflns_number 38139
_diffrn_reflns_point_group_measured_fraction_full 0.999
_diffrn_reflns_point_group_measured_fraction_max 0.990
_diffrn_reflns_theta_full 67.684
_diffrn_reflns_theta_max 71.952
_diffrn_reflns_theta_min 3.638
_diffrn_source 'micro-focus sealed X-ray tube'
_diffrn_source_type 'SuperNova (Cu) X-ray Source'
_exptl_absorpt_coefficient_mu 12.904
_exptl_absorpt_correction_T_max 1.00000
_exptl_absorpt_correction_T_min 0.32678
_exptl_absorpt_correction_type multi-scan
_exptl_absorpt_process_details
;
CrysAlisPro 1.171.39.46e (Rigaku Oxford Diffraction, 2018)
Empirical absorption correction using spherical harmonics,
 implemented in SCALE3 ABSPACK scaling algorithm.
;
_exptl_crystal_colour colorless
_exptl_crystal_density_diffrn 1.701
_exptl_crystal_description tables
_exptl_crystal_F_000 1072
_exptl_crystal_size_max 0.14
_exptl_crystal_size_mid 0.06
_exptl_crystal_size_min 0.04
_refine_diff_density_max 0.544
_refine_diff_density_min -0.393
_refine_diff_density_rms 0.070
_refine_ls_extinction_method none
_refine_ls_goodness_of_fit_ref 1.088
_refine_ls_hydrogen_treatment constr
_refine_ls_matrix_type full
_refine_ls_number_parameters 595
_refine_ls_number_reflns 8143
_refine_ls_number_restraints 0
_refine_ls_restrained_S_all 1.088
_refine_ls_R_factor_all 0.0428
_refine_ls_R_factor_gt 0.0382
_refine_ls_shift/su_max 0.002
_refine_ls_shift/su_mean 0.000
_refine_ls_structure_factor_coef Fsqd
_refine_ls_weighting_details 'w=1/[\s^2^(Fo^2^)+(0.0705P)^2^+0.3244P] where P=(Fo^2^+2Fc^2^)/3'
_refine_ls_weighting_scheme calc
_refine_ls_wR_factor_gt 0.1058
_refine_ls_wR_factor_ref 0.1082
_reflns_Friedel_coverage 0.000
_reflns_number_gt 7278
_reflns_number_total 8143
_reflns_threshold_expression 'I > 2\s(I)'
_cod_data_source_file jo0c00930_si_003.cif
_cod_data_source_block das148
_cod_original_cell_volume 2093.08(4)
_cod_database_code 4038528
_shelx_shelxl_version_number 2018/3
_chemical_oxdiff_formula 'C88  H40  Co8  O36  '
_shelx_space_group_comment
;
The symmetry employed for this shelxl refinement is uniquely defined
by the following loop, which should always be used as a source of
symmetry information in preference to the above space-group names.
They are only intended as comments.
;
_reflns_odcompleteness_completeness 99.92
_reflns_odcompleteness_iscentric 1
_reflns_odcompleteness_theta 69.95
_olex2_refinement_description
;
1. Fixed Uiso
 At 1.2 times of:
  All C(H) groups, All C(H,H) groups
2.a Secondary CH2 refined with riding coordinates:
 C17A(H17C,H17D), C15A(H15C,H15D), C14A(H14C,H14D), C17(H17A,H17B), C15(H15A,
 H15B), C14(H14A,H14B)
2.b Aromatic/amide H refined with riding coordinates:
 C7A(H7A), C7(H7), C4A(H4A), C4(H4), C6A(H6A), C5(H5), C5A(H5A), C6(H6)
;
_olex2_submission_special_instructions 'No special instructions were received'
_oxdiff_exptl_absorpt_empirical_details
;
Empirical correction (ABSPACK) includes:
- Absorption correction using spherical harmonics
- Frame scaling
;
_oxdiff_exptl_absorpt_empirical_full_max 2.895
_oxdiff_exptl_absorpt_empirical_full_min 0.558

loop_
_space_group_symop_operation_xyz
'x, y, z'
'-x, -y, -z'

loop_
_atom_site_label
_atom_site_type_symbol
_atom_site_fract_x
_atom_site_fract_y
_atom_site_fract_z
_atom_site_U_iso_or_equiv
_atom_site_adp_type
_atom_site_occupancy
_atom_site_site_symmetry_order
_atom_site_calc_flag
_atom_site_refinement_flags_posn
_atom_site_refinement_flags_adp
_atom_site_refinement_flags_occupancy
_atom_site_disorder_assembly
_atom_site_disorder_group
Co2 Co 0.16390(3) 0.36934(3) 0.44981(3) 0.02758(11) Uani 1 1 d . . . . .
Co1A Co 0.42104(3) 0.69656(3) 1.06649(3) 0.02927(11) Uani 1 1 d . . . . .
Co2A Co 0.46669(3) 0.80782(3) 1.26125(3) 0.02947(11) Uani 1 1 d . . . . .
Co1 Co 0.13253(3) 0.44665(3) 0.30448(3) 0.02882(11) Uani 1 1 d . . . . .
O1 O -0.06354(13) 0.18713(13) 0.16288(13) 0.0283(3) Uani 1 1 d . . . . .
O1A O 0.67684(14) 0.68627(13) 1.18961(14) 0.0320(4) Uani 1 1 d . . . . .
O16A O 0.53688(14) 1.04884(14) 1.21017(14) 0.0331(4) Uani 1 1 d . . . . .
O11 O -0.24129(15) 0.10092(17) 0.04883(16) 0.0431(5) Uani 1 1 d . . . . .
O28 O 0.27266(16) 0.67926(15) 0.44040(16) 0.0421(4) Uani 1 1 d . . . . .
O16 O 0.40213(15) 0.33307(17) 0.41409(15) 0.0416(4) Uani 1 1 d . . . . .
O27 O -0.10504(18) 0.42219(17) 0.27388(18) 0.0462(5) Uani 1 1 d . . . . .
O30A O 0.60983(18) 1.01057(17) 1.45526(16) 0.0465(5) Uani 1 1 d . . . . .
O31 O 0.23679(18) 0.21070(18) 0.53222(16) 0.0457(5) Uani 1 1 d . . . . .
O27A O 0.48580(19) 0.67923(18) 0.87403(16) 0.0488(5) Uani 1 1 d . . . . .
O29 O -0.04528(17) 0.35764(18) 0.49388(16) 0.0457(5) Uani 1 1 d . . . . .
O11A O 0.76104(19) 0.56629(16) 1.18971(19) 0.0537(6) Uani 1 1 d . . . . .
O26A O 0.4041(2) 0.47782(17) 1.0769(2) 0.0553(6) Uani 1 1 d . . . . .
O28A O 0.17784(17) 0.6641(2) 0.97783(19) 0.0559(6) Uani 1 1 d . . . . .
O26 O 0.1515(3) 0.47247(19) 0.10210(18) 0.0690(8) Uani 1 1 d . . . . .
O31A O 0.4779(2) 0.6316(2) 1.3457(2) 0.0689(7) Uani 1 1 d . . . . .
C9 C 0.0669(2) 0.09492(19) 0.18979(18) 0.0259(5) Uani 1 1 d . . . . .
C10 C 0.04337(19) 0.18858(19) 0.21146(18) 0.0251(4) Uani 1 1 d . . . . .
C12A C 0.77513(19) 0.98909(19) 1.28230(18) 0.0260(5) Uani 1 1 d . . . . .
C8A C 0.88433(19) 0.8642(2) 1.30085(18) 0.0258(5) Uani 1 1 d . . . . .
C8 C -0.0234(2) -0.0095(2) 0.11742(18) 0.0282(5) Uani 1 1 d . . . . .
C19 C 0.1221(2) 0.29637(19) 0.28776(18) 0.0269(5) Uani 1 1 d . . . . .
C3A C 0.8817(2) 0.7557(2) 1.27612(19) 0.0296(5) Uani 1 1 d . . . . .
C9A C 0.77864(19) 0.88102(19) 1.26286(17) 0.0246(4) Uani 1 1 d . . . . .
C19A C 0.5681(2) 0.79649(19) 1.17788(18) 0.0279(5) Uani 1 1 d . . . . .
C10A C 0.6795(2) 0.79285(19) 1.21135(18) 0.0257(5) Uani 1 1 d . . . . .
C13A C 0.7647(2) 1.0753(2) 1.29474(19) 0.0291(5) Uani 1 1 d . . . . .
C18A C 0.50502(19) 0.85460(19) 1.14879(18) 0.0262(5) Uani 1 1 d . . . . .
C7A C 0.9891(2) 0.9524(2) 1.36192(19) 0.0305(5) Uani 1 1 d . . . . .
H7A H 0.992364 1.024688 1.378737 0.037 Uiso 1 1 calc R . . . .
O30 O 0.3292(3) 0.5689(2) 0.63826(19) 0.0838(10) Uani 1 1 d . . . . .
C7 C -0.0050(3) -0.1094(2) 0.0982(2) 0.0371(6) Uani 1 1 d . . . . .
H7 H 0.067138 -0.109398 0.129071 0.045 Uiso 1 1 calc R . . . .
C3 C -0.1315(2) -0.0109(2) 0.06822(18) 0.0309(5) Uani 1 1 d . . . . .
C18 C 0.2312(2) 0.3648(2) 0.33838(19) 0.0286(5) Uani 1 1 d . . . . .
O29A O 0.2468(2) 0.8342(3) 1.2326(2) 0.0788(8) Uani 1 1 d . . . . .
C12 C 0.1787(2) 0.1013(2) 0.2436(2) 0.0304(5) Uani 1 1 d . . . . .
C2A C 0.7739(2) 0.6626(2) 1.2162(2) 0.0358(6) Uani 1 1 d . . . . .
C25 C 0.2071(2) 0.2704(2) 0.4987(2) 0.0342(5) Uani 1 1 d . . . . .
C2 C -0.1530(2) 0.0917(2) 0.08916(19) 0.0312(5) Uani 1 1 d . . . . .
C17A C 0.5056(2) 0.9514(2) 1.11610(19) 0.0313(5) Uani 1 1 d . . . . .
H17C H 0.558704 0.963595 1.079267 0.038 Uiso 1 1 calc R . . . .
H17D H 0.430781 0.935999 1.064729 0.038 Uiso 1 1 calc R . . . .
C23 C 0.0337(2) 0.3583(2) 0.47673(19) 0.0335(5) Uani 1 1 d . . . . .
C13 C 0.2727(2) 0.1105(2) 0.2921(2) 0.0339(5) Uani 1 1 d . . . . .
C4A C 0.9815(2) 0.7361(2) 1.3104(2) 0.0383(6) Uani 1 1 d . . . . .
H4A H 0.979478 0.664197 1.292501 0.046 Uiso 1 1 calc R . . . .
C4 C -0.2215(2) -0.1113(2) 0.0011(2) 0.0416(6) Uani 1 1 d . . . . .
H4 H -0.293552 -0.112281 -0.032173 0.050 Uiso 1 1 calc R . . . .
C15A C 0.6202(2) 1.1445(2) 1.2158(2) 0.0321(5) Uani 1 1 d . . . . .
H15C H 0.595259 1.206118 1.231428 0.038 Uiso 1 1 calc R . . . .
H15D H 0.628619 1.131517 1.145115 0.038 Uiso 1 1 calc R . . . .
C6A C 1.0868(2) 0.9316(2) 1.3968(2) 0.0373(6) Uani 1 1 d . . . . .
H6A H 1.155686 0.990103 1.437726 0.045 Uiso 1 1 calc R . . . .
C14A C 0.7340(2) 1.1730(2) 1.3046(2) 0.0350(5) Uani 1 1 d . . . . .
H14C H 0.791984 1.229559 1.298030 0.042 Uiso 1 1 calc R . . . .
H14D H 0.730200 1.202050 1.376550 0.042 Uiso 1 1 calc R . . . .
C22 C 0.2175(2) 0.5894(2) 0.3890(2) 0.0334(5) Uani 1 1 d . . . . .
C5 C -0.2023(3) -0.2087(2) -0.0151(2) 0.0478(8) Uani 1 1 d . . . . .
H5 H -0.261859 -0.275559 -0.058828 0.057 Uiso 1 1 calc R . . . .
C20A C 0.4572(2) 0.6830(2) 0.9460(2) 0.0369(6) Uani 1 1 d . . . . .
C24A C 0.5556(2) 0.9319(2) 1.3807(2) 0.0354(6) Uani 1 1 d . . . . .
C21 C -0.0148(2) 0.4334(2) 0.2835(2) 0.0344(5) Uani 1 1 d . . . . .
C5A C 1.0835(2) 0.8238(3) 1.3712(2) 0.0412(6) Uani 1 1 d . . . . .
H5A H 1.150007 0.810754 1.395130 0.049 Uiso 1 1 calc R . . . .
C17 C 0.3508(2) 0.3827(3) 0.3455(3) 0.0413(6) Uani 1 1 d . . . . .
H17A H 0.350940 0.351484 0.272266 0.050 Uiso 1 1 calc R . . . .
H17B H 0.394652 0.461117 0.374746 0.050 Uiso 1 1 calc R . . . .
C6 C -0.0945(3) -0.2070(2) 0.0336(2) 0.0465(7) Uani 1 1 d . . . . .
H6 H -0.082607 -0.273033 0.022253 0.056 Uiso 1 1 calc R . . . .
C21A C 0.4098(2) 0.5609(2) 1.0715(2) 0.0403(6) Uani 1 1 d . . . . .
C15 C 0.4540(2) 0.2623(3) 0.3689(3) 0.0472(7) Uani 1 1 d . . . . .
H15A H 0.532903 0.288134 0.416457 0.057 Uiso 1 1 calc R . . . .
H15B H 0.451225 0.263898 0.297329 0.057 Uiso 1 1 calc R . . . .
C20 C 0.1423(3) 0.4590(2) 0.1784(2) 0.0456(7) Uani 1 1 d . . . . .
C22A C 0.2707(2) 0.6774(2) 1.0095(2) 0.0403(6) Uani 1 1 d . . . . .
C14 C 0.3932(2) 0.1448(3) 0.3572(2) 0.0434(7) Uani 1 1 d . . . . .
H14A H 0.425081 0.095956 0.320944 0.052 Uiso 1 1 calc R . . . .
H14B H 0.402682 0.141280 0.429340 0.052 Uiso 1 1 calc R . . . .
C25A C 0.4720(3) 0.7013(2) 1.3165(2) 0.0437(7) Uani 1 1 d . . . . .
C23A C 0.3309(3) 0.8233(3) 1.2455(3) 0.0478(7) Uani 1 1 d . . . . .
C24 C 0.2661(3) 0.4924(2) 0.5664(2) 0.0469(7) Uani 1 1 d . . . . .

loop_
_atom_site_aniso_label
_atom_site_aniso_U_11
_atom_site_aniso_U_22
_atom_site_aniso_U_33
_atom_site_aniso_U_23
_atom_site_aniso_U_13
_atom_site_aniso_U_12
Co2 0.0293(2) 0.0220(2) 0.02207(18) 0.00547(15) 0.00653(15) 0.00109(15)
Co1A 0.0290(2) 0.0207(2) 0.0272(2) 0.00693(16) 0.00327(15) 0.00204(15)
Co2A 0.0272(2) 0.0304(2) 0.0282(2) 0.01175(17) 0.01020(15) 0.00578(16)
Co1 0.0366(2) 0.0192(2) 0.02584(19) 0.00703(15) 0.01046(16) 0.00550(16)
O1 0.0272(8) 0.0252(9) 0.0282(8) 0.0074(7) 0.0066(6) 0.0093(7)
O1A 0.0349(9) 0.0211(8) 0.0361(9) 0.0103(7) 0.0084(7) 0.0099(7)
O16A 0.0344(9) 0.0241(9) 0.0372(9) 0.0070(7) 0.0154(7) 0.0076(7)
O11 0.0287(9) 0.0510(12) 0.0401(10) 0.0138(9) 0.0045(8) 0.0117(9)
O28 0.0427(11) 0.0252(10) 0.0447(11) 0.0027(9) 0.0134(8) 0.0050(8)
O16 0.0328(10) 0.0508(12) 0.0379(10) 0.0201(9) 0.0092(8) 0.0108(9)
O27 0.0430(12) 0.0385(11) 0.0539(12) 0.0192(10) 0.0108(9) 0.0155(9)
O30A 0.0525(12) 0.0414(12) 0.0316(10) 0.0051(9) 0.0137(9) 0.0067(10)
O31 0.0605(13) 0.0521(13) 0.0402(10) 0.0269(10) 0.0245(9) 0.0281(11)
O27A 0.0677(14) 0.0485(13) 0.0319(10) 0.0150(9) 0.0187(9) 0.0239(11)
O29 0.0403(11) 0.0551(13) 0.0394(10) 0.0140(10) 0.0170(9) 0.0154(10)
O11A 0.0540(13) 0.0271(11) 0.0711(15) 0.0143(10) 0.0095(11) 0.0191(9)
O26A 0.0672(15) 0.0265(11) 0.0651(14) 0.0194(10) 0.0172(11) 0.0116(10)
O28A 0.0302(11) 0.0580(14) 0.0618(14) 0.0232(12) 0.0003(9) 0.0056(10)
O26 0.134(2) 0.0395(13) 0.0425(12) 0.0199(10) 0.0447(14) 0.0283(14)
O31A 0.096(2) 0.0455(14) 0.0539(14) 0.0321(12) 0.0165(13) 0.0065(13)
C9 0.0311(12) 0.0243(12) 0.0228(10) 0.0087(9) 0.0122(9) 0.0085(10)
C10 0.0267(11) 0.0254(12) 0.0231(10) 0.0096(9) 0.0105(9) 0.0076(9)
C12A 0.0231(11) 0.0244(12) 0.0250(11) 0.0082(9) 0.0062(9) 0.0044(9)
C8A 0.0296(12) 0.0303(13) 0.0222(10) 0.0140(9) 0.0120(9) 0.0114(10)
C8 0.0382(13) 0.0236(12) 0.0223(10) 0.0081(9) 0.0156(9) 0.0065(10)
C19 0.0328(12) 0.0222(12) 0.0249(11) 0.0092(9) 0.0107(9) 0.0080(10)
C3A 0.0344(13) 0.0310(13) 0.0288(11) 0.0153(10) 0.0134(10) 0.0143(11)
C9A 0.0286(11) 0.0252(12) 0.0225(10) 0.0112(9) 0.0112(9) 0.0093(9)
C19A 0.0304(12) 0.0226(12) 0.0244(11) 0.0067(9) 0.0087(9) 0.0038(9)
C10A 0.0310(12) 0.0226(11) 0.0237(10) 0.0098(9) 0.0089(9) 0.0101(9)
C13A 0.0285(12) 0.0229(12) 0.0263(11) 0.0053(9) 0.0061(9) 0.0034(9)
C18A 0.0246(11) 0.0204(11) 0.0246(11) 0.0056(9) 0.0051(8) 0.0018(9)
C7A 0.0312(12) 0.0343(14) 0.0294(12) 0.0160(10) 0.0130(10) 0.0110(11)
O30 0.095(2) 0.0538(15) 0.0339(12) 0.0031(11) -0.0041(12) -0.0347(14)
C7 0.0598(17) 0.0270(13) 0.0279(12) 0.0102(11) 0.0209(12) 0.0164(12)
C3 0.0386(13) 0.0276(13) 0.0209(10) 0.0069(10) 0.0130(10) 0.0039(10)
C18 0.0300(12) 0.0241(12) 0.0289(11) 0.0116(10) 0.0098(9) 0.0050(10)
O29A 0.0467(14) 0.121(3) 0.0769(17) 0.0317(17) 0.0299(13) 0.0410(16)
C12 0.0381(14) 0.0280(13) 0.0304(12) 0.0122(10) 0.0184(10) 0.0131(11)
C2A 0.0421(14) 0.0291(14) 0.0382(13) 0.0144(11) 0.0134(11) 0.0154(11)
C25 0.0363(13) 0.0366(14) 0.0254(11) 0.0110(11) 0.0126(10) 0.0064(11)
C2 0.0281(12) 0.0337(14) 0.0239(11) 0.0081(10) 0.0070(9) 0.0048(10)
C17A 0.0349(13) 0.0259(13) 0.0279(11) 0.0096(10) 0.0054(10) 0.0100(10)
C23 0.0374(14) 0.0310(14) 0.0219(11) 0.0058(10) 0.0077(10) 0.0050(11)
C13 0.0364(14) 0.0383(15) 0.0364(13) 0.0175(12) 0.0184(11) 0.0189(12)
C4A 0.0443(15) 0.0420(16) 0.0422(14) 0.0241(13) 0.0197(12) 0.0239(13)
C4 0.0428(15) 0.0401(16) 0.0245(12) 0.0043(11) 0.0123(11) -0.0024(12)
C15A 0.0369(13) 0.0192(12) 0.0380(13) 0.0098(10) 0.0130(11) 0.0089(10)
C6A 0.0288(12) 0.0479(16) 0.0375(13) 0.0217(12) 0.0117(10) 0.0121(12)
C14A 0.0389(14) 0.0207(12) 0.0377(13) 0.0052(11) 0.0109(11) 0.0086(11)
C22 0.0372(13) 0.0272(14) 0.0341(13) 0.0101(11) 0.0142(11) 0.0096(11)
C5 0.066(2) 0.0241(14) 0.0292(13) -0.0012(11) 0.0188(13) -0.0090(13)
C20A 0.0434(15) 0.0250(13) 0.0287(13) 0.0073(10) 0.0010(11) 0.0075(11)
C24A 0.0383(14) 0.0406(16) 0.0323(13) 0.0169(12) 0.0167(11) 0.0147(12)
C21 0.0390(15) 0.0246(13) 0.0353(13) 0.0115(11) 0.0085(11) 0.0103(11)
C5A 0.0355(14) 0.0560(18) 0.0464(15) 0.0294(14) 0.0177(12) 0.0250(13)
C17 0.0365(14) 0.0418(16) 0.0524(16) 0.0271(14) 0.0213(12) 0.0098(12)
C6 0.078(2) 0.0238(14) 0.0319(13) 0.0058(11) 0.0236(14) 0.0106(14)
C21A 0.0418(15) 0.0288(15) 0.0384(14) 0.0093(12) 0.0082(11) 0.0050(12)
C15 0.0301(14) 0.066(2) 0.0546(17) 0.0317(16) 0.0188(12) 0.0181(14)
C20 0.076(2) 0.0234(14) 0.0368(15) 0.0104(12) 0.0215(14) 0.0171(14)
C22A 0.0368(15) 0.0317(14) 0.0389(14) 0.0142(12) 0.0039(11) 0.0013(11)
C14 0.0378(14) 0.0609(19) 0.0450(15) 0.0285(15) 0.0185(12) 0.0265(14)
C25A 0.0505(17) 0.0369(16) 0.0369(14) 0.0181(13) 0.0143(12) 0.0031(13)
C23A 0.0378(16) 0.059(2) 0.0460(16) 0.0182(15) 0.0186(13) 0.0154(14)
C24 0.0541(18) 0.0355(16) 0.0293(13) 0.0111(12) 0.0067(12) -0.0065(14)

loop_
_atom_type_symbol
_atom_type_description
_atom_type_scat_dispersion_real
_atom_type_scat_dispersion_imag
_atom_type_scat_source
C C 0.0181 0.0091 'International Tables Vol C Tables 4.2.6.8 and 6.1.1.4'
H H 0.0000 0.0000 'International Tables Vol C Tables 4.2.6.8 and 6.1.1.4'
Co Co -2.3653 3.6143 'International Tables Vol C Tables 4.2.6.8 and 6.1.1.4'
O O 0.0492 0.0322 'International Tables Vol C Tables 4.2.6.8 and 6.1.1.4'

loop_
_geom_angle_atom_site_label_1
_geom_angle_atom_site_label_2
_geom_angle_atom_site_label_3
_geom_angle
_geom_angle_site_symmetry_1
_geom_angle_site_symmetry_3
_geom_angle_publ_flag
C19 Co2 Co1 50.48(7) . . ?
C18 Co2 Co1 51.24(7) . . ?
C18 Co2 C19 39.78(10) . . ?
C25 Co2 Co1 148.49(8) . . ?
C25 Co2 C19 100.92(10) . . ?
C25 Co2 C18 99.15(11) . . ?
C25 Co2 C23 102.49(12) . . ?
C25 Co2 C24 96.95(13) . . ?
C23 Co2 Co1 99.80(8) . . ?
C23 Co2 C19 108.31(10) . . ?
C23 Co2 C18 144.85(10) . . ?
C24 Co2 Co1 100.12(9) . . ?
C24 Co2 C19 140.66(11) . . ?
C24 Co2 C18 102.98(12) . . ?
C24 Co2 C23 101.50(13) . . ?
C19A Co1A Co2A 51.60(7) . . ?
C19A Co1A C18A 40.36(10) . . ?
C18A Co1A Co2A 50.31(7) . . ?
C20A Co1A Co2A 147.42(9) . . ?
C20A Co1A C19A 98.87(11) . . ?
C20A Co1A C18A 99.14(11) . . ?
C20A Co1A C21A 98.85(13) . . ?
C20A Co1A C22A 100.87(13) . . ?
C21A Co1A Co2A 101.96(9) . . ?
C21A Co1A C19A 104.90(11) . . ?
C21A Co1A C18A 143.06(11) . . ?
C21A Co1A C22A 101.07(13) . . ?
C22A Co1A Co2A 99.40(9) . . ?
C22A Co1A C19A 144.32(12) . . ?
C22A Co1A C18A 106.82(12) . . ?
C19A Co2A Co1A 50.22(7) . . ?
C18A Co2A Co1A 50.87(7) . . ?
C18A Co2A C19A 40.10(10) . . ?
C24A Co2A Co1A 148.49(8) . . ?
C24A Co2A C19A 101.67(11) . . ?
C24A Co2A C18A 99.24(11) . . ?
C24A Co2A C25A 102.07(13) . . ?
C24A Co2A C23A 98.62(13) . . ?
C25A Co2A Co1A 97.88(10) . . ?
C25A Co2A C19A 100.94(12) . . ?
C25A Co2A C18A 139.01(12) . . ?
C25A Co2A C23A 108.49(15) . . ?
C23A Co2A Co1A 97.85(10) . . ?
C23A Co2A C19A 139.58(12) . . ?
C23A Co2A C18A 102.35(12) . . ?
C19 Co1 Co2 52.23(7) . . ?
C19 Co1 C18 40.11(10) . . ?
C18 Co1 Co2 50.53(7) . . ?
C22 Co1 Co2 98.28(8) . . ?
C22 Co1 C19 143.01(11) . . ?
C22 Co1 C18 105.47(11) . . ?
C22 Co1 C21 105.68(11) . . ?
C21 Co1 Co2 97.85(8) . . ?
C21 Co1 C19 100.73(11) . . ?
C21 Co1 C18 138.25(10) . . ?
C20 Co1 Co2 152.59(10) . . ?
C20 Co1 C19 104.68(11) . . ?
C20 Co1 C18 102.76(12) . . ?
C20 Co1 C22 95.02(12) . . ?
C20 Co1 C21 101.48(14) . . ?
C10 O1 C2 122.57(18) . . ?
C2A O1A C10A 122.6(2) . . ?
C15A O16A C17A 115.08(19) . . ?
C15 O16 C17 116.5(2) . . ?
C10 C9 C8 119.4(2) . . ?
C10 C9 C12 119.0(2) . . ?
C12 C9 C8 121.5(2) . . ?
O1 C10 C19 112.89(19) . . ?
C9 C10 O1 121.6(2) . . ?
C9 C10 C19 125.5(2) . . ?
C13A C12A C9A 175.6(3) . . ?
C3A C8A C9A 118.6(2) . . ?
C3A C8A C7A 118.9(2) . . ?
C7A C8A C9A 122.4(2) . . ?
C7 C8 C9 121.5(2) . . ?
C3 C8 C9 119.0(2) . . ?
C3 C8 C7 119.5(2) . . ?
Co1 C19 Co2 77.30(9) . . ?
C10 C19 Co2 130.88(16) . . ?
C10 C19 Co1 134.57(17) . . ?
C18 C19 Co2 67.97(14) . . ?
C18 C19 Co1 70.52(15) . . ?
C18 C19 C10 146.4(2) . . ?
C8A C3A C2A 120.2(2) . . ?
C4A C3A C8A 120.4(2) . . ?
C4A C3A C2A 119.4(2) . . ?
C12A C9A C8A 121.7(2) . . ?
C10A C9A C12A 118.6(2) . . ?
C10A C9A C8A 119.6(2) . . ?
Co1A C19A Co2A 78.18(9) . . ?
C10A C19A Co1A 135.10(18) . . ?
C10A C19A Co2A 129.88(16) . . ?
C18A C19A Co1A 70.36(14) . . ?
C18A C19A Co2A 68.34(14) . . ?
C18A C19A C10A 146.2(2) . . ?
O1A C10A C19A 112.2(2) . . ?
C9A C10A O1A 121.6(2) . . ?
C9A C10A C19A 126.2(2) . . ?
C12A C13A C14A 171.7(3) . . ?
Co2A C18A Co1A 78.82(9) . . ?
C19A C18A Co1A 69.28(14) . . ?
C19A C18A Co2A 71.55(14) . . ?
C19A C18A C17A 144.2(2) . . ?
C17A C18A Co1A 131.12(17) . . ?
C17A C18A Co2A 134.22(17) . . ?
C8A C7A H7A 120.0 . . ?
C6A C7A C8A 119.9(2) . . ?
C6A C7A H7A 120.0 . . ?
C8 C7 H7 120.3 . . ?
C6 C7 C8 119.5(3) . . ?
C6 C7 H7 120.3 . . ?
C8 C3 C2 120.4(2) . . ?
C8 C3 C4 120.2(2) . . ?
C4 C3 C2 119.4(2) . . ?
Co2 C18 Co1 78.22(9) . . ?
C19 C18 Co2 72.26(14) . . ?
C19 C18 Co1 69.37(14) . . ?
C19 C18 C17 146.0(2) . . ?
C17 C18 Co2 131.33(18) . . ?
C17 C18 Co1 132.03(18) . . ?
C13 C12 C9 177.2(3) . . ?
O1A C2A C3A 117.2(2) . . ?
O11A C2A O1A 116.5(2) . . ?
O11A C2A C3A 126.2(3) . . ?
O31 C25 Co2 177.9(3) . . ?
O1 C2 C3 117.0(2) . . ?
O11 C2 O1 116.8(2) . . ?
O11 C2 C3 126.2(2) . . ?
O16A C17A C18A 111.13(19) . . ?
O16A C17A H17C 109.4 . . ?
O16A C17A H17D 109.4 . . ?
C18A C17A H17C 109.4 . . ?
C18A C17A H17D 109.4 . . ?
H17C C17A H17D 108.0 . . ?
O29 C23 Co2 176.0(2) . . ?
C12 C13 C14 168.9(3) . . ?
C3A C4A H4A 120.1 . . ?
C5A C4A C3A 119.9(3) . . ?
C5A C4A H4A 120.1 . . ?
C3 C4 H4 120.2 . . ?
C5 C4 C3 119.6(3) . . ?
C5 C4 H4 120.2 . . ?
O16A C15A H15C 109.4 . . ?
O16A C15A H15D 109.4 . . ?
O16A C15A C14A 111.2(2) . . ?
H15C C15A H15D 108.0 . . ?
C14A C15A H15C 109.4 . . ?
C14A C15A H15D 109.4 . . ?
C7A C6A H6A 119.6 . . ?
C7A C6A C5A 120.7(3) . . ?
C5A C6A H6A 119.6 . . ?
C13A C14A C15A 110.8(2) . . ?
C13A C14A H14C 109.5 . . ?
C13A C14A H14D 109.5 . . ?
C15A C14A H14C 109.5 . . ?
C15A C14A H14D 109.5 . . ?
H14C C14A H14D 108.1 . . ?
O28 C22 Co1 178.2(2) . . ?
C4 C5 H5 119.9 . . ?
C4 C5 C6 120.1(3) . . ?
C6 C5 H5 119.9 . . ?
O27A C20A Co1A 176.0(3) . . ?
O30A C24A Co2A 178.7(3) . . ?
O27 C21 Co1 176.5(2) . . ?
C4A C5A C6A 120.1(2) . . ?
C4A C5A H5A 119.9 . . ?
C6A C5A H5A 119.9 . . ?
O16 C17 C18 111.2(2) . . ?
O16 C17 H17A 109.4 . . ?
O16 C17 H17B 109.4 . . ?
C18 C17 H17A 109.4 . . ?
C18 C17 H17B 109.4 . . ?
H17A C17 H17B 108.0 . . ?
C7 C6 C5 121.2(3) . . ?
C7 C6 H6 119.4 . . ?
C5 C6 H6 119.4 . . ?
O26A C21A Co1A 178.6(3) . . ?
O16 C15 H15A 109.6 . . ?
O16 C15 H15B 109.6 . . ?
O16 C15 C14 110.4(2) . . ?
H15A C15 H15B 108.1 . . ?
C14 C15 H15A 109.6 . . ?
C14 C15 H15B 109.6 . . ?
O26 C20 Co1 176.5(3) . . ?
O28A C22A Co1A 177.2(3) . . ?
C13 C14 C15 108.6(2) . . ?
C13 C14 H14A 110.0 . . ?
C13 C14 H14B 110.0 . . ?
C15 C14 H14A 110.0 . . ?
C15 C14 H14B 110.0 . . ?
H14A C14 H14B 108.3 . . ?
O31A C25A Co2A 175.3(3) . . ?
O29A C23A Co2A 177.4(3) . . ?
O30 C24 Co2 179.5(3) . . ?

loop_
_geom_bond_atom_site_label_1
_geom_bond_atom_site_label_2
_geom_bond_distance
_geom_bond_site_symmetry_2
_geom_bond_publ_flag
Co2 Co1 2.4680(5) . ?
Co2 C19 2.000(2) . ?
Co2 C18 1.946(2) . ?
Co2 C25 1.805(3) . ?
Co2 C23 1.826(3) . ?
Co2 C24 1.821(3) . ?
Co1A Co2A 2.4746(5) . ?
Co1A C19A 1.943(2) . ?
Co1A C18A 1.957(2) . ?
Co1A C20A 1.802(3) . ?
Co1A C21A 1.828(3) . ?
Co1A C22A 1.838(3) . ?
Co2A C19A 1.981(2) . ?
Co2A C18A 1.941(2) . ?
Co2A C24A 1.808(3) . ?
Co2A C25A 1.809(3) . ?
Co2A C23A 1.819(3) . ?
Co1 C19 1.951(2) . ?
Co1 C18 1.966(2) . ?
Co1 C22 1.805(3) . ?
Co1 C21 1.836(3) . ?
Co1 C20 1.802(3) . ?
O1 C10 1.377(3) . ?
O1 C2 1.382(3) . ?
O1A C10A 1.384(3) . ?
O1A C2A 1.379(3) . ?
O16A C17A 1.433(3) . ?
O16A C15A 1.426(3) . ?
O11 C2 1.200(3) . ?
O28 C22 1.136(3) . ?
O16 C17 1.423(3) . ?
O16 C15 1.422(4) . ?
O27 C21 1.123(3) . ?
O30A C24A 1.135(3) . ?
O31 C25 1.136(3) . ?
O27A C20A 1.133(3) . ?
O29 C23 1.124(3) . ?
O11A C2A 1.207(3) . ?
O26A C21A 1.133(3) . ?
O28A C22A 1.128(3) . ?
O26 C20 1.132(3) . ?
O31A C25A 1.134(4) . ?
C9 C10 1.361(3) . ?
C9 C8 1.448(3) . ?
C9 C12 1.425(3) . ?
C10 C19 1.439(3) . ?
C12A C9A 1.433(3) . ?
C12A C13A 1.185(3) . ?
C8A C3A 1.406(3) . ?
C8A C9A 1.450(3) . ?
C8A C7A 1.408(3) . ?
C8 C7 1.408(4) . ?
C8 C3 1.392(4) . ?
C19 C18 1.343(3) . ?
C3A C2A 1.461(4) . ?
C3A C4A 1.393(4) . ?
C9A C10A 1.357(3) . ?
C19A C10A 1.434(3) . ?
C19A C18A 1.345(3) . ?
C13A C14A 1.469(3) . ?
C18A C17A 1.496(3) . ?
C7A H7A 0.9300 . ?
C7A C6A 1.379(3) . ?
O30 C24 1.127(4) . ?
C7 H7 0.9300 . ?
C7 C6 1.373(4) . ?
C3 C2 1.462(4) . ?
C3 C4 1.403(4) . ?
C18 C17 1.501(4) . ?
O29A C23A 1.131(4) . ?
C12 C13 1.190(4) . ?
C17A H17C 0.9700 . ?
C17A H17D 0.9700 . ?
C13 C14 1.464(4) . ?
C4A H4A 0.9300 . ?
C4A C5A 1.384(4) . ?
C4 H4 0.9300 . ?
C4 C5 1.381(4) . ?
C15A H15C 0.9700 . ?
C15A H15D 0.9700 . ?
C15A C14A 1.521(4) . ?
C6A H6A 0.9300 . ?
C6A C5A 1.394(4) . ?
C14A H14C 0.9700 . ?
C14A H14D 0.9700 . ?
C5 H5 0.9300 . ?
C5 C6 1.387(5) . ?
C5A H5A 0.9300 . ?
C17 H17A 0.9700 . ?
C17 H17B 0.9700 . ?
C6 H6 0.9300 . ?
C15 H15A 0.9700 . ?
C15 H15B 0.9700 . ?
C15 C14 1.523(4) . ?
C14 H14A 0.9700 . ?
C14 H14B 0.9700 . ?

loop_
_geom_torsion_atom_site_label_1
_geom_torsion_atom_site_label_2
_geom_torsion_atom_site_label_3
_geom_torsion_atom_site_label_4
_geom_torsion
_geom_torsion_site_symmetry_1
_geom_torsion_site_symmetry_2
_geom_torsion_site_symmetry_3
_geom_torsion_site_symmetry_4
_geom_torsion_publ_flag
Co2 C19 C18 Co1 -83.77(7) . . . . ?
Co2 C19 C18 C17 140.0(4) . . . . ?
Co2 C18 C17 O16 40.7(3) . . . . ?
Co1A C19A C10A O1A -27.4(3) . . . . ?
Co1A C19A C10A C9A 155.2(2) . . . . ?
Co1A C19A C18A Co2A 84.70(7) . . . . ?
Co1A C19A C18A C17A -132.7(4) . . . . ?
Co1A C18A C17A O16A 154.00(17) . . . . ?
Co2A C19A C10A O1A 90.0(2) . . . . ?
Co2A C19A C10A C9A -87.4(3) . . . . ?
Co2A C19A C18A Co1A -84.70(7) . . . . ?
Co2A C19A C18A C17A 142.6(4) . . . . ?
Co2A C18A C17A O16A 34.7(3) . . . . ?
Co1 C19 C18 Co2 83.77(7) . . . . ?
Co1 C19 C18 C17 -136.2(4) . . . . ?
Co1 C18 C17 O16 155.95(19) . . . . ?
O1 C10 C19 Co2 91.4(2) . . . . ?
O1 C10 C19 Co1 -25.0(3) . . . . ?
O1 C10 C19 C18 -154.6(3) . . . . ?
O16A C15A C14A C13A 48.9(3) . . . . ?
O16 C15 C14 C13 55.0(3) . . . . ?
C9 C10 C19 Co2 -86.4(3) . . . . ?
C9 C10 C19 Co1 157.21(19) . . . . ?
C9 C10 C19 C18 27.6(5) . . . . ?
C9 C8 C7 C6 176.6(2) . . . . ?
C9 C8 C3 C2 0.2(3) . . . . ?
C9 C8 C3 C4 -177.5(2) . . . . ?
C10 O1 C2 O11 -177.3(2) . . . . ?
C10 O1 C2 C3 3.1(3) . . . . ?
C10 C9 C8 C7 -175.8(2) . . . . ?
C10 C9 C8 C3 2.5(3) . . . . ?
C10 C19 C18 Co2 -131.8(4) . . . . ?
C10 C19 C18 Co1 144.4(4) . . . . ?
C10 C19 C18 C17 8.2(7) . . . . ?
C12A C9A C10A O1A 179.71(19) . . . . ?
C12A C9A C10A C19A -3.2(3) . . . . ?
C8A C3A C2A O1A -2.4(3) . . . . ?
C8A C3A C2A O11A 179.4(3) . . . . ?
C8A C3A C4A C5A 1.4(4) . . . . ?
C8A C9A C10A O1A -2.9(3) . . . . ?
C8A C9A C10A C19A 174.2(2) . . . . ?
C8A C7A C6A C5A 0.7(4) . . . . ?
C8 C9 C10 O1 -2.5(3) . . . . ?
C8 C9 C10 C19 175.1(2) . . . . ?
C8 C7 C6 C5 1.4(4) . . . . ?
C8 C3 C2 O1 -2.9(3) . . . . ?
C8 C3 C2 O11 177.5(2) . . . . ?
C8 C3 C4 C5 0.4(4) . . . . ?
C19 C18 C17 O16 -84.7(4) . . . . ?
C3A C8A C9A C12A -178.2(2) . . . . ?
C3A C8A C9A C10A 4.4(3) . . . . ?
C3A C8A C7A C6A -0.2(3) . . . . ?
C3A C4A C5A C6A -1.0(4) . . . . ?
C9A C8A C3A C2A -1.8(3) . . . . ?
C9A C8A C3A C4A 179.5(2) . . . . ?
C9A C8A C7A C6A 179.4(2) . . . . ?
C19A C18A C17A O16A -91.9(4) . . . . ?
C10A O1A C2A O11A -177.5(2) . . . . ?
C10A O1A C2A C3A 4.2(3) . . . . ?
C10A C19A C18A Co1A 145.0(4) . . . . ?
C10A C19A C18A Co2A -130.3(4) . . . . ?
C10A C19A C18A C17A 12.3(6) . . . . ?
C18A C19A C10A O1A -157.5(3) . . . . ?
C18A C19A C10A C9A 25.2(5) . . . . ?
C7A C8A C3A C2A 177.9(2) . . . . ?
C7A C8A C3A C4A -0.8(3) . . . . ?
C7A C8A C9A C12A 2.1(3) . . . . ?
C7A C8A C9A C10A -175.2(2) . . . . ?
C7A C6A C5A C4A -0.1(4) . . . . ?
C7 C8 C3 C2 178.5(2) . . . . ?
C7 C8 C3 C4 0.8(3) . . . . ?
C3 C8 C7 C6 -1.7(3) . . . . ?
C3 C4 C5 C6 -0.7(4) . . . . ?
C12 C9 C10 O1 -179.19(19) . . . . ?
C12 C9 C10 C19 -1.6(3) . . . . ?
C12 C9 C8 C7 0.9(3) . . . . ?
C12 C9 C8 C3 179.1(2) . . . . ?
C12 C13 C14 C15 -18.4(14) . . . . ?
C2A O1A C10A C9A -1.6(3) . . . . ?
C2A O1A C10A C19A -179.0(2) . . . . ?
C2A C3A C4A C5A -177.3(2) . . . . ?
C2 O1 C10 C9 -0.4(3) . . . . ?
C2 O1 C10 C19 -178.26(19) . . . . ?
C2 C3 C4 C5 -177.3(2) . . . . ?
C17A O16A C15A C14A -107.2(2) . . . . ?
C4A C3A C2A O1A 176.3(2) . . . . ?
C4A C3A C2A O11A -1.8(4) . . . . ?
C4 C3 C2 O1 174.8(2) . . . . ?
C4 C3 C2 O11 -4.8(4) . . . . ?
C4 C5 C6 C7 -0.2(4) . . . . ?
C15A O16A C17A C18A 132.8(2) . . . . ?
C17 O16 C15 C14 -116.0(3) . . . . ?
C15 O16 C17 C18 128.5(2) . . . . ?
